data_1534483
loop_
_publ_author_name
'Genkina, E.A.'
'Mill', B.V.'

_publ_section_title
;
 Crystal structures of sphens Na Sb Ge O5, Na Ta Ge O5 and Li Ta Si O5.
;
_journal_name_full Kristallografiya
_journal_page_first 1424
_journal_page_last 1428
_journal_volume 37
_journal_year 1992
_chemical_formula_sum 'Ge Na O5 Ta'
_chemical_name_systematic 'Na Ta (Ge O4) O'
_space_group_IT_number 15
_symmetry_space_group_name_Hall '-C 2yc'
_symmetry_space_group_name_H-M 'C 1 2/c 1'
_cell_angle_alpha 90
_cell_angle_beta 114.85
_cell_angle_gamma 90
_cell_formula_units_Z 4
_cell_length_a 6.834
_cell_length_b 8.903
_cell_length_c 7.389
_cell_volume 407.945
_citation_journal_id_ASTM KRISAJ
_cod_data_source_file Genkina_KRISAJ_1992_1314.cif
_cod_data_source_block Ge1Na1O5Ta1
_cod_original_cell_volume 407.9445
_cod_original_formula_sum 'Ge1 Na1 O5 Ta1'
_cod_database_code 1534483

loop_
_symmetry_equiv_pos_as_xyz
x,y,z
-x,y,-z+1/2
-x,-y,-z
x,-y,z-1/2
x+1/2,y+1/2,z
-x+1/2,y+1/2,-z+1/2
-x+1/2,-y+1/2,-z
x+1/2,-y+1/2,z-1/2

loop_
_atom_site_label
_atom_site_type_symbol
_atom_site_fract_x
_atom_site_fract_y
_atom_site_fract_z
_atom_site_occupancy
_atom_site_U_iso_or_equiv
Ge1 Ge+4 0 0.3175 0.25 1 0.0
O2 O-2 0.0982 0.2052 0.1127 1 0.0
Na1 Na+1 0 0.3301 0.75 1 0.0
O3 O-2 0 0.0646 0.75 1 0.0
Ta1 Ta+5 0 0 0 1 0.0
O1 O-2 0.1952 0.4386 0.4109 1 0.0
